data_7017981
loop_
_publ_author_name
'Caputo, Christopher B.'
'Geier, Stephen J.'
'Winkelhaus, Daniel'
'Mitzel, Norbert W.'
'Vukotic, V. Nicolas'
'Loeb, Stephen J.'
'Stephan, Douglas W.'

_publ_section_title
;
 Reactions of substituted pyridines with electrophilic boranes.
;
_journal_issue 7
_journal_name_full 'Dalton transactions (Cambridge, England : 2003)'
_journal_page_first 2131
_journal_page_last 2139
_journal_paper_doi 10.1039/c1dt11820j
_journal_volume 41
_journal_year 2012
_chemical_formula_sum 'C24 H5 B F18 N2'
_chemical_formula_weight 674.11
_chemical_name_systematic
;
?
;
_space_group_IT_number 2
_symmetry_cell_setting triclinic
_symmetry_space_group_name_Hall '-P 1'
_symmetry_space_group_name_H-M 'P -1'
_atom_sites_solution_hydrogens geom
_atom_sites_solution_primary direct
_atom_sites_solution_secondary difmap
_audit_creation_method SHELXL-97
_cell_angle_alpha 74.787(5)
_cell_angle_beta 70.681(6)
_cell_angle_gamma 77.611(5)
_cell_formula_units_Z 2
_cell_length_a 9.8877(10)
_cell_length_b 11.1457(12)
_cell_length_c 12.4221(12)
_cell_measurement_reflns_used 5606
_cell_measurement_temperature 150(2)
_cell_measurement_theta_max 21.72
_cell_measurement_theta_min 2.32
_cell_volume 1234.3(2)
_computing_cell_refinement 'Bruker SMART'
_computing_data_collection 'Bruker SMART'
_computing_data_reduction 'Bruker SAINT'
_computing_molecular_graphics 'Bruker SHELXTL'
_computing_publication_material 'Bruker SHELXTL'
_computing_structure_refinement 'SHELXL-97 (Sheldrick, 2008)'
_computing_structure_solution 'SHELXS-97 (Sheldrick, 2008)'
_diffrn_ambient_temperature 150(2)
_diffrn_measured_fraction_theta_full 0.982
_diffrn_measured_fraction_theta_max 0.982
_diffrn_measurement_device_type 'CCD area detector'
_diffrn_measurement_method 'phi and omega scans'
_diffrn_radiation_monochromator graphite
_diffrn_radiation_source 'fine-focus sealed tube'
_diffrn_radiation_type MoK\a
_diffrn_radiation_wavelength 0.71073
_diffrn_reflns_av_R_equivalents 0.0620
_diffrn_reflns_av_sigmaI/netI 0.0803
_diffrn_reflns_limit_h_max 12
_diffrn_reflns_limit_h_min -12
_diffrn_reflns_limit_k_max 14
_diffrn_reflns_limit_k_min -14
_diffrn_reflns_limit_l_max 16
_diffrn_reflns_limit_l_min -16
_diffrn_reflns_number 20118
_diffrn_reflns_theta_full 27.58
_diffrn_reflns_theta_max 27.58
_diffrn_reflns_theta_min 1.78
_exptl_absorpt_coefficient_mu 0.203
_exptl_absorpt_correction_T_max 0.7456
_exptl_absorpt_correction_T_min 0.6770
_exptl_absorpt_correction_type multi-scan
_exptl_absorpt_process_details SADABS
_exptl_crystal_colour colourless
_exptl_crystal_density_diffrn 1.814
_exptl_crystal_density_method 'not measured'
_exptl_crystal_description plate
_exptl_crystal_F_000 660
_exptl_crystal_size_max 0.23
_exptl_crystal_size_mid 0.18
_exptl_crystal_size_min 0.05
_refine_diff_density_max 0.210
_refine_diff_density_min -0.269
_refine_diff_density_rms 0.054
_refine_ls_extinction_method none
_refine_ls_goodness_of_fit_ref 0.958
_refine_ls_hydrogen_treatment mixed
_refine_ls_matrix_type full
_refine_ls_number_parameters 414
_refine_ls_number_reflns 5606
_refine_ls_number_restraints 0
_refine_ls_restrained_S_all 0.958
_refine_ls_R_factor_all 0.1154
_refine_ls_R_factor_gt 0.0448
_refine_ls_shift/su_max 0.000
_refine_ls_shift/su_mean 0.000
_refine_ls_structure_factor_coef Fsqd
_refine_ls_weighting_details 'calc w=1/[\s^2^(Fo^2^)+(0.0432P)^2^+0.0000P] where P=(Fo^2^+2Fc^2^)/3'
_refine_ls_weighting_scheme calc
_refine_ls_wR_factor_gt 0.0864
_refine_ls_wR_factor_ref 0.1082
_reflns_number_gt 2902
_reflns_number_total 5606
_reflns_threshold_expression >2sigma(I)
_cod_data_source_file c1dt11820j.txt
_cod_data_source_block sjg92_0m
_cod_depositor_comments
;
The following automatic conversions were performed:

'_symmetry_cell_setting' value 'Triclinic' changed to 'triclinic'
according to /home/saulius/struct/CIF-dictionaries/cif_core.dic
dictionary named 'cif_core.dic' version 2.4.1 from 2010-06-29.

Automatic conversion script
Id: cif_fix_values 1715 2011-07-08 13:25:40Z adriana 
;
_cod_original_sg_symbol_H-M P-1
_cod_database_code 7017981

loop_
_symmetry_equiv_pos_as_xyz
'x, y, z'
'-x, -y, -z'

loop_
_atom_site_label
_atom_site_type_symbol
_atom_site_fract_x
_atom_site_fract_y
_atom_site_fract_z
_atom_site_U_iso_or_equiv
_atom_site_adp_type
_atom_site_occupancy
_atom_site_symmetry_multiplicity
_atom_site_calc_flag
_atom_site_refinement_flags
B1 B 0.2872(3) 0.7192(3) 0.2556(2) 0.0261(6) Uani 1 1 d .
N1 N 0.2194(2) 0.5953(2) 0.28791(17) 0.0266(5) Uani 1 1 d .
N2 N 0.0706(2) 0.6639(2) 0.16795(17) 0.0269(5) Uani 1 1 d .
F2 F 0.32975(16) 0.97970(13) 0.18851(12) 0.0452(4) Uani 1 1 d .
F3 F 0.14397(18) 1.17632(14) 0.25657(14) 0.0566(5) Uani 1 1 d .
F4 F -0.12625(18) 1.14623(15) 0.40091(15) 0.0622(5) Uani 1 1 d .
F5 F -0.20428(15) 0.91146(15) 0.48315(13) 0.0533(4) Uani 1 1 d .
F6 F -0.02300(14) 0.71439(13) 0.41992(11) 0.0364(4) Uani 1 1 d .
F8 F 0.21309(17) 0.90429(14) 0.04487(12) 0.0495(4) Uani 1 1 d .
F9 F 0.3595(2) 0.90670(18) -0.17682(14) 0.0785(6) Uani 1 1 d .
F10 F 0.5953(2) 0.7308(2) -0.23554(13) 0.0823(6) Uani 1 1 d .
F11 F 0.68352(17) 0.55759(17) -0.06355(14) 0.0656(5) Uani 1 1 d .
F12 F 0.53961(15) 0.55492(14) 0.15764(13) 0.0460(4) Uani 1 1 d .
F14 F 0.22671(14) 0.61261(14) 0.50403(11) 0.0404(4) Uani 1 1 d .
F15 F 0.39275(17) 0.59279(14) 0.63947(12) 0.0504(4) Uani 1 1 d .
F16 F 0.66043(17) 0.66656(15) 0.54763(13) 0.0531(4) Uani 1 1 d .
F17 F 0.74978(16) 0.77505(16) 0.31599(13) 0.0534(4) Uani 1 1 d .
F18 F 0.58646(15) 0.79943(14) 0.18027(11) 0.0440(4) Uani 1 1 d .
F19 F 0.05912(18) 0.76263(17) -0.07035(13) 0.0662(5) Uani 1 1 d .
F20 F -0.16630(18) 0.74234(17) -0.00908(14) 0.0649(5) Uani 1 1 d .
F21 F -0.0868(2) 0.86357(16) 0.05696(15) 0.0664(5) Uani 1 1 d .
C1 C 0.1619(2) 0.8367(2) 0.29369(19) 0.0273(6) Uani 1 1 d .
C2 C 0.1959(3) 0.9591(2) 0.2592(2) 0.0325(6) Uani 1 1 d .
C3 C 0.1029(3) 1.0613(2) 0.2935(2) 0.0390(7) Uani 1 1 d .
C4 C -0.0336(3) 1.0464(3) 0.3664(2) 0.0407(7) Uani 1 1 d .
C5 C -0.0734(3) 0.9288(3) 0.4072(2) 0.0350(6) Uani 1 1 d .
C6 C 0.0243(3) 0.8277(2) 0.3714(2) 0.0292(6) Uani 1 1 d .
C7 C 0.3732(3) 0.7344(2) 0.1139(2) 0.0296(6) Uani 1 1 d .
C8 C 0.3352(3) 0.8191(3) 0.0224(2) 0.0379(7) Uani 1 1 d .
C9 C 0.4068(3) 0.8209(3) -0.0940(2) 0.0493(8) Uani 1 1 d .
C10 C 0.5250(3) 0.7332(3) -0.1229(2) 0.0529(9) Uani 1 1 d .
C11 C 0.5672(3) 0.6450(3) -0.0362(2) 0.0453(8) Uani 1 1 d .
C12 C 0.4918(3) 0.6468(2) 0.0774(2) 0.0342(6) Uani 1 1 d .
C13 C 0.3982(2) 0.7036(2) 0.33357(19) 0.0266(6) Uani 1 1 d .
C14 C 0.3577(3) 0.6542(2) 0.4528(2) 0.0298(6) Uani 1 1 d .
C15 C 0.4408(3) 0.6433(2) 0.5250(2) 0.0336(6) Uani 1 1 d .
C16 C 0.5744(3) 0.6814(2) 0.4792(2) 0.0361(6) Uani 1 1 d .
C17 C 0.6197(3) 0.7342(2) 0.3629(2) 0.0359(6) Uani 1 1 d .
C18 C 0.5320(3) 0.7454(2) 0.2937(2) 0.0317(6) Uani 1 1 d .
C19 C 0.1207(2) 0.5733(2) 0.24836(19) 0.0250(5) Uani 1 1 d .
C20 C 0.0598(3) 0.4596(2) 0.2849(2) 0.0302(6) Uani 1 1 d .
H20A H 0.0899 0.3935 0.3418 0.036 Uiso 1 1 calc R
C21 C -0.0407(3) 0.4448(2) 0.2392(2) 0.0364(6) Uani 1 1 d .
H21A H -0.0819 0.3689 0.2658 0.044 Uiso 1 1 calc R
C22 C -0.0855(3) 0.5404(3) 0.1523(2) 0.0363(6) Uani 1 1 d .
H22A H -0.1541 0.5289 0.1187 0.044 Uiso 1 1 calc R
C23 C -0.0281(3) 0.6473(2) 0.1190(2) 0.0308(6) Uani 1 1 d .
C24 C -0.0566(3) 0.7537(3) 0.0246(2) 0.0449(7) Uani 1 1 d .
H2 H 0.096(3) 0.736(2) 0.146(2) 0.032(8) Uiso 1 1 d .
H1 H 0.241(3) 0.536(2) 0.340(2) 0.045(9) Uiso 1 1 d .

loop_
_atom_site_aniso_label
_atom_site_aniso_U_11
_atom_site_aniso_U_22
_atom_site_aniso_U_33
_atom_site_aniso_U_23
_atom_site_aniso_U_13
_atom_site_aniso_U_12
B1 0.0257(15) 0.0269(16) 0.0260(14) -0.0022(12) -0.0091(12) -0.0057(12)
N1 0.0297(12) 0.0253(12) 0.0264(11) -0.0045(10) -0.0120(9) -0.0023(10)
N2 0.0307(12) 0.0219(13) 0.0300(11) -0.0038(10) -0.0106(9) -0.0070(10)
F2 0.0436(9) 0.0369(9) 0.0516(9) -0.0075(7) -0.0048(8) -0.0151(7)
F3 0.0771(12) 0.0276(9) 0.0671(11) -0.0113(8) -0.0212(9) -0.0092(8)
F4 0.0657(11) 0.0435(10) 0.0727(12) -0.0295(9) -0.0152(9) 0.0160(9)
F5 0.0338(9) 0.0629(12) 0.0591(10) -0.0284(9) -0.0004(8) 0.0002(8)
F6 0.0306(8) 0.0348(9) 0.0412(8) -0.0086(7) -0.0051(6) -0.0070(7)
F8 0.0596(11) 0.0455(10) 0.0394(9) 0.0032(7) -0.0229(8) -0.0004(8)
F9 0.1069(15) 0.0936(15) 0.0321(9) 0.0135(9) -0.0260(10) -0.0316(12)
F10 0.0827(13) 0.1371(18) 0.0312(9) -0.0324(10) 0.0115(9) -0.0499(13)
F11 0.0436(10) 0.0905(14) 0.0670(11) -0.0535(10) 0.0078(9) -0.0105(9)
F12 0.0407(9) 0.0483(10) 0.0492(9) -0.0197(8) -0.0140(7) 0.0070(7)
F14 0.0346(8) 0.0575(10) 0.0289(8) -0.0069(7) -0.0050(6) -0.0152(7)
F15 0.0594(10) 0.0654(12) 0.0287(8) -0.0024(7) -0.0183(7) -0.0140(9)
F16 0.0518(10) 0.0723(12) 0.0493(10) -0.0163(8) -0.0319(8) -0.0059(9)
F17 0.0358(9) 0.0856(13) 0.0493(9) -0.0211(9) -0.0130(8) -0.0205(9)
F18 0.0406(9) 0.0659(11) 0.0297(8) -0.0057(7) -0.0081(7) -0.0249(8)
F19 0.0564(11) 0.0957(15) 0.0371(9) 0.0094(9) -0.0116(8) -0.0229(10)
F20 0.0546(11) 0.0942(14) 0.0548(10) 0.0037(9) -0.0358(9) -0.0208(10)
F21 0.0887(14) 0.0419(11) 0.0730(12) 0.0027(9) -0.0470(11) 0.0013(10)
C1 0.0319(14) 0.0280(15) 0.0265(12) -0.0056(11) -0.0146(11) -0.0039(11)
C2 0.0333(15) 0.0336(16) 0.0319(14) -0.0066(12) -0.0094(12) -0.0081(12)
C3 0.0525(18) 0.0280(16) 0.0417(16) -0.0100(13) -0.0188(14) -0.0051(14)
C4 0.0481(18) 0.0306(17) 0.0478(16) -0.0197(13) -0.0201(14) 0.0098(14)
C5 0.0291(15) 0.0437(18) 0.0325(14) -0.0152(12) -0.0082(12) 0.0021(13)
C6 0.0295(14) 0.0314(15) 0.0288(13) -0.0082(11) -0.0106(11) -0.0027(12)
C7 0.0307(14) 0.0327(15) 0.0304(13) -0.0085(11) -0.0101(11) -0.0102(12)
C8 0.0405(16) 0.0421(17) 0.0337(15) -0.0067(13) -0.0120(12) -0.0104(14)
C9 0.062(2) 0.065(2) 0.0242(14) 0.0023(14) -0.0122(14) -0.0311(18)
C10 0.0511(19) 0.086(3) 0.0270(15) -0.0220(16) 0.0069(14) -0.0363(19)
C11 0.0336(16) 0.064(2) 0.0425(17) -0.0273(16) 0.0014(13) -0.0158(15)
C12 0.0306(14) 0.0438(17) 0.0343(14) -0.0154(13) -0.0089(12) -0.0095(13)
C13 0.0248(13) 0.0282(14) 0.0285(13) -0.0116(11) -0.0079(10) -0.0004(11)
C14 0.0290(14) 0.0325(15) 0.0286(13) -0.0087(11) -0.0084(11) -0.0030(11)
C15 0.0400(16) 0.0365(16) 0.0227(13) -0.0071(11) -0.0086(12) -0.0019(12)
C16 0.0381(16) 0.0463(17) 0.0360(15) -0.0184(13) -0.0235(13) 0.0016(13)
C17 0.0255(14) 0.0470(18) 0.0399(15) -0.0171(13) -0.0097(12) -0.0048(12)
C18 0.0327(15) 0.0388(16) 0.0257(13) -0.0083(11) -0.0096(11) -0.0055(12)
C19 0.0263(13) 0.0237(14) 0.0225(12) -0.0082(10) -0.0024(10) -0.0019(11)
C20 0.0328(14) 0.0255(15) 0.0289(13) -0.0043(11) -0.0046(11) -0.0061(11)
C21 0.0369(15) 0.0323(16) 0.0393(15) -0.0107(12) -0.0036(13) -0.0118(12)
C22 0.0315(15) 0.0456(18) 0.0383(15) -0.0138(13) -0.0087(12) -0.0149(13)
C23 0.0259(13) 0.0409(16) 0.0282(13) -0.0113(12) -0.0082(11) -0.0049(12)
C24 0.0408(17) 0.056(2) 0.0410(17) -0.0011(15) -0.0186(14) -0.0134(15)

loop_
_atom_type_symbol
_atom_type_description
_atom_type_scat_dispersion_real
_atom_type_scat_dispersion_imag
_atom_type_scat_source
C C 0.0033 0.0016 'International Tables Vol C Tables 4.2.6.8 and 6.1.1.4'
H H 0.0000 0.0000 'International Tables Vol C Tables 4.2.6.8 and 6.1.1.4'
B B 0.0013 0.0007 'International Tables Vol C Tables 4.2.6.8 and 6.1.1.4'
N N 0.0061 0.0033 'International Tables Vol C Tables 4.2.6.8 and 6.1.1.4'
F F 0.0171 0.0103 'International Tables Vol C Tables 4.2.6.8 and 6.1.1.4'

loop_
_geom_angle_atom_site_label_1
_geom_angle_atom_site_label_2
_geom_angle_atom_site_label_3
_geom_angle
N1 B1 C1 110.74(19)
N1 B1 C13 109.21(19)
C1 B1 C13 104.71(18)
N1 B1 C7 103.96(19)
C1 B1 C7 115.98(19)
C13 B1 C7 112.23(19)
C19 N1 B1 127.4(2)
C19 N2 C23 123.2(2)
C6 C1 C2 112.9(2)
C6 C1 B1 126.7(2)
C2 C1 B1 120.0(2)
F2 C2 C3 116.8(2)
F2 C2 C1 118.9(2)
C3 C2 C1 124.3(2)
F3 C3 C2 120.8(2)
F3 C3 C4 119.6(2)
C2 C3 C4 119.7(2)
F4 C4 C5 120.2(3)
F4 C4 C3 120.3(3)
C5 C4 C3 119.5(2)
F5 C5 C4 120.4(2)
F5 C5 C6 120.5(2)
C4 C5 C6 119.1(2)
F6 C6 C5 114.7(2)
F6 C6 C1 120.8(2)
C5 C6 C1 124.5(2)
C8 C7 C12 112.7(2)
C8 C7 B1 128.1(2)
C12 C7 B1 118.9(2)
F8 C8 C7 119.3(2)
F8 C8 C9 115.7(2)
C7 C8 C9 124.9(3)
F9 C9 C10 120.9(3)
F9 C9 C8 120.2(3)
C10 C9 C8 118.8(3)
F10 C10 C9 120.3(3)
F10 C10 C11 120.5(3)
C9 C10 C11 119.2(3)
F11 C11 C12 120.6(3)
F11 C11 C10 119.9(3)
C12 C11 C10 119.5(3)
F12 C12 C11 115.7(2)
F12 C12 C7 119.6(2)
C11 C12 C7 124.8(3)
C18 C13 C14 112.9(2)
C18 C13 B1 125.9(2)
C14 C13 B1 121.0(2)
F14 C14 C15 116.2(2)
F14 C14 C13 119.0(2)
C15 C14 C13 124.8(2)
F15 C15 C16 120.2(2)
F15 C15 C14 120.4(2)
C16 C15 C14 119.4(2)
F16 C16 C15 120.4(2)
F16 C16 C17 120.6(2)
C15 C16 C17 119.0(2)
F17 C17 C16 120.2(2)
F17 C17 C18 120.0(2)
C16 C17 C18 119.8(2)
F18 C18 C17 115.1(2)
F18 C18 C13 120.8(2)
C17 C18 C13 124.1(2)
N1 C19 N2 119.4(2)
N1 C19 C20 124.4(2)
N2 C19 C20 116.3(2)
C21 C20 C19 120.4(2)
C20 C21 C22 121.2(2)
C23 C22 C21 117.9(2)
C22 C23 N2 121.0(2)
C22 C23 C24 124.8(2)
N2 C23 C24 114.1(2)
F20 C24 F21 107.4(2)
F20 C24 F19 107.0(2)
F21 C24 F19 106.2(2)
F20 C24 C23 112.3(2)
F21 C24 C23 112.0(2)
F19 C24 C23 111.5(2)

loop_
_geom_bond_atom_site_label_1
_geom_bond_atom_site_label_2
_geom_bond_distance
B1 N1 1.564(3)
B1 C1 1.647(4)
B1 C13 1.645(3)
B1 C7 1.663(3)
N1 C19 1.318(3)
N2 C19 1.359(3)
N2 C23 1.373(3)
F2 C2 1.353(3)
F3 C3 1.346(3)
F4 C4 1.347(3)
F5 C5 1.344(3)
F6 C6 1.358(3)
F8 C8 1.364(3)
F9 C9 1.342(3)
F10 C10 1.345(3)
F11 C11 1.349(3)
F12 C12 1.355(3)
F14 C14 1.362(3)
F15 C15 1.346(3)
F16 C16 1.348(3)
F17 C17 1.348(3)
F18 C18 1.352(3)
F19 C24 1.343(3)
F20 C24 1.325(3)
F21 C24 1.331(3)
C1 C6 1.390(3)
C1 C2 1.397(3)
C2 C3 1.368(3)
C3 C4 1.371(4)
C4 C5 1.368(4)
C5 C6 1.382(3)
C7 C8 1.376(3)
C7 C12 1.386(3)
C8 C9 1.381(4)
C9 C10 1.367(4)
C10 C11 1.366(4)
C11 C12 1.364(3)
C13 C18 1.386(3)
C13 C14 1.389(3)
C14 C15 1.372(3)
C15 C16 1.366(4)
C16 C17 1.369(3)
C17 C18 1.378(3)
C19 C20 1.421(3)
C20 C21 1.353(3)
C21 C22 1.417(4)
C22 C23 1.338(3)
C23 C24 1.485(4)
